data_4109389
loop_
_publ_author_name
'Richard D. Adams'
'Burjor Captain'
'Mark D. Smith'
'Chad Beddie'
'Michael B. Hall'

_publ_section_title
;
 Unsaturated Platinum-Rhenium Cluster Complexes. Synthesis, Structures and
 Reactivity
;
_journal_name_full 'Journal of the American Chemical Society'
_journal_page_first 5981
_journal_page_last 5991
_journal_paper_doi 10.1021/ja070773o
_journal_volume 129
_journal_year 2007
_chemical_formula_sum 'C32 H58 O8 P2 Pt2 Re2'
_chemical_formula_weight 1395.30
_chemical_name_systematic
; 
 ? 
;
_space_group_IT_number 2
_symmetry_cell_setting triclinic
_symmetry_space_group_name_Hall '-P 1'
_symmetry_space_group_name_H-M 'P -1'
_atom_sites_solution_hydrogens geom
_atom_sites_solution_primary direct
_atom_sites_solution_secondary difmap
_audit_creation_method SHELXL-97
_cell_angle_alpha 95.2040(10)
_cell_angle_beta 97.8890(10)
_cell_angle_gamma 101.2590(10)
_cell_formula_units_Z 1
_cell_length_a 9.0728(4)
_cell_length_b 10.2568(5)
_cell_length_c 11.5861(6)
_cell_measurement_reflns_used 6718
_cell_measurement_temperature 294(2)
_cell_measurement_theta_max 28.30
_cell_measurement_theta_min 2.32
_cell_volume 1039.73(9)
_computing_cell_refinement 'SAINT+  V6.2 (Bruker, 2001)'
_computing_data_collection 'SMART V5.625 (Bruker, 2001)'
_computing_data_reduction 'SAINT+  V6.2'
_computing_molecular_graphics 'SHELXTL V6.1 (Sheldrick, 1997)'
_computing_publication_material 'SHELXTL V6.1'
_computing_structure_refinement 'SHELXL-97 (Sheldrick, 1997)'
_computing_structure_solution 'SHELXS-97 (Sheldrick, 1990)'
_diffrn_ambient_temperature 294(2)
_diffrn_measured_fraction_theta_full 0.991
_diffrn_measured_fraction_theta_max 0.991
_diffrn_measurement_device_type 'Bruker SMART APEX CCD diffractometer'
_diffrn_measurement_method 'omega scans'
_diffrn_radiation_monochromator graphite
_diffrn_radiation_source 'fine-focus sealed tube'
_diffrn_radiation_type MoK\a
_diffrn_radiation_wavelength 0.71073
_diffrn_reflns_av_R_equivalents 0.0152
_diffrn_reflns_av_sigmaI/netI 0.0226
_diffrn_reflns_limit_h_max 12
_diffrn_reflns_limit_h_min -12
_diffrn_reflns_limit_k_max 13
_diffrn_reflns_limit_k_min -13
_diffrn_reflns_limit_l_max 15
_diffrn_reflns_limit_l_min -15
_diffrn_reflns_number 10982
_diffrn_reflns_theta_full 28.30
_diffrn_reflns_theta_max 28.30
_diffrn_reflns_theta_min 1.79
_diffrn_standards_decay_% <1
_exptl_absorpt_coefficient_mu 12.627
_exptl_absorpt_correction_T_max 1.000
_exptl_absorpt_correction_T_min 0.621
_exptl_absorpt_correction_type multi-scan
_exptl_absorpt_process_details '(SADABS, Bruker, 1997)'
_exptl_crystal_colour Red
_exptl_crystal_density_diffrn 2.228
_exptl_crystal_description Cube
_exptl_crystal_F_000 650
_exptl_crystal_size_max 0.20
_exptl_crystal_size_mid 0.14
_exptl_crystal_size_min 0.12
_refine_diff_density_max 0.614
_refine_diff_density_min -1.631
_refine_diff_density_rms 0.173
_refine_ls_extinction_method none
_refine_ls_goodness_of_fit_ref 1.078
_refine_ls_hydrogen_treatment mixed
_refine_ls_matrix_type full
_refine_ls_number_parameters 225
_refine_ls_number_reflns 5139
_refine_ls_number_restraints 0
_refine_ls_restrained_S_all 1.078
_refine_ls_R_factor_all 0.0227
_refine_ls_R_factor_gt 0.0200
_refine_ls_shift/su_max 0.001
_refine_ls_shift/su_mean 0.000
_refine_ls_structure_factor_coef Fsqd
_refine_ls_weighting_details 'calc w=1/[\s^2^(Fo^2^)+(0.0273P)^2^+0.0000P] where P=(Fo^2^+2Fc^2^)/3'
_refine_ls_weighting_scheme calc
_refine_ls_wR_factor_gt 0.0497
_refine_ls_wR_factor_ref 0.0507
_reflns_number_gt 4668
_reflns_number_total 5139
_reflns_threshold_expression >2sigma(I)
_cod_data_source_file ja070773osi20070202_012235.cif
_cod_data_source_block bch2re2s
_cod_database_code 4109389

loop_
_symmetry_equiv_pos_as_xyz
'x, y, z'
'-x, -y, -z'

loop_
_atom_site_label
_atom_site_type_symbol
_atom_site_fract_x
_atom_site_fract_y
_atom_site_fract_z
_atom_site_U_iso_or_equiv
_atom_site_adp_type
_atom_site_occupancy
_atom_site_symmetry_multiplicity
_atom_site_calc_flag
_atom_site_refinement_flags
Pt1 Pt 0.097326(13) 0.082762(11) 0.087919(10) 0.02819(4) Uani 1 1 d .
Re1 Re 0.032798(15) 0.184353(12) -0.133068(11) 0.03223(5) Uani 1 1 d .
P1 P 0.25666(10) 0.22858(9) 0.24604(7) 0.03187(18) Uani 1 1 d .
O11 O -0.2403(4) 0.2070(3) 0.0029(3) 0.0701(9) Uani 1 1 d .
O12 O 0.1614(4) 0.4874(3) -0.1134(3) 0.0710(10) Uani 1 1 d .
O13 O -0.1313(4) 0.2501(3) -0.3633(3) 0.0617(8) Uani 1 1 d .
O14 O 0.3044(5) 0.1373(5) -0.2548(4) 0.1009(14) Uani 1 1 d .
H1 H 0.172(5) 0.178(4) 0.001(4) 0.065(13) Uiso 1 1 d .
H2 H 0.036(4) -0.003(4) 0.196(3) 0.043(10) Uiso 1 1 d .
C11 C -0.1405(5) 0.1956(4) -0.0432(3) 0.0483(9) Uani 1 1 d .
C12 C 0.1136(4) 0.3757(4) -0.1151(3) 0.0443(9) Uani 1 1 d .
C13 C -0.0743(5) 0.2209(4) -0.2781(3) 0.0422(8) Uani 1 1 d .
C14 C 0.2044(5) 0.1532(4) -0.2098(4) 0.0543(10) Uani 1 1 d .
C21 C 0.4293(4) 0.1604(4) 0.3062(4) 0.0515(10) Uani 1 1 d .
C22 C 0.5428(6) 0.1718(6) 0.2202(5) 0.0797(16) Uani 1 1 d .
H22A H 0.6172 0.1195 0.2413 0.120 Uiso 1 1 calc R
H22B H 0.5927 0.2638 0.2229 0.120 Uiso 1 1 calc R
H22C H 0.4900 0.1391 0.1423 0.120 Uiso 1 1 calc R
C23 C 0.3814(5) 0.0098(5) 0.3156(4) 0.0625(12) Uani 1 1 d .
H23A H 0.3253 -0.0354 0.2418 0.094 Uiso 1 1 calc R
H23B H 0.3186 -0.0031 0.3756 0.094 Uiso 1 1 calc R
H23C H 0.4705 -0.0262 0.3352 0.094 Uiso 1 1 calc R
C24 C 0.5137(6) 0.2278(6) 0.4298(5) 0.0847(17) Uani 1 1 d .
H24A H 0.4454 0.2146 0.4861 0.127 Uiso 1 1 calc R
H24B H 0.5483 0.3220 0.4273 0.127 Uiso 1 1 calc R
H24C H 0.5995 0.1885 0.4522 0.127 Uiso 1 1 calc R
C25 C 0.1371(4) 0.2511(4) 0.3692(3) 0.0424(8) Uani 1 1 d .
C26 C 0.1124(6) 0.1261(5) 0.4319(4) 0.0614(12) Uani 1 1 d .
H26A H 0.2075 0.1178 0.4754 0.092 Uiso 1 1 calc R
H26B H 0.0734 0.0486 0.3751 0.092 Uiso 1 1 calc R
H26C H 0.0408 0.1332 0.4847 0.092 Uiso 1 1 calc R
C27 C 0.2003(6) 0.3721(5) 0.4626(4) 0.0718(14) Uani 1 1 d .
H27A H 0.1347 0.3718 0.5209 0.108 Uiso 1 1 calc R
H27B H 0.2054 0.4531 0.4263 0.108 Uiso 1 1 calc R
H27C H 0.3004 0.3673 0.4990 0.108 Uiso 1 1 calc R
C28 C -0.0225(5) 0.2620(5) 0.3108(4) 0.0603(11) Uani 1 1 d .
H28A H -0.0673 0.1828 0.2572 0.090 Uiso 1 1 calc R
H28B H -0.0141 0.3390 0.2689 0.090 Uiso 1 1 calc R
H28C H -0.0853 0.2710 0.3701 0.090 Uiso 1 1 calc R
C29 C 0.3338(5) 0.4035(4) 0.2067(3) 0.0498(10) Uani 1 1 d .
C30 C 0.4537(6) 0.4984(5) 0.3025(5) 0.0847(18) Uani 1 1 d .
H30A H 0.4740 0.5868 0.2790 0.127 Uiso 1 1 calc R
H30B H 0.5461 0.4655 0.3121 0.127 Uiso 1 1 calc R
H30C H 0.4149 0.5017 0.3756 0.127 Uiso 1 1 calc R
C31 C 0.1983(6) 0.4692(4) 0.1772(4) 0.0621(12) Uani 1 1 d .
H31A H 0.2291 0.5467 0.1386 0.093 Uiso 1 1 calc R
H31B H 0.1626 0.4956 0.2482 0.093 Uiso 1 1 calc R
H31C H 0.1181 0.4066 0.1262 0.093 Uiso 1 1 calc R
C32 C 0.4121(5) 0.3963(5) 0.0969(4) 0.0638(13) Uani 1 1 d .
H32A H 0.3527 0.3257 0.0394 0.096 Uiso 1 1 calc R
H32B H 0.5118 0.3788 0.1183 0.096 Uiso 1 1 calc R
H32C H 0.4206 0.4800 0.0648 0.096 Uiso 1 1 calc R

loop_
_atom_site_aniso_label
_atom_site_aniso_U_11
_atom_site_aniso_U_22
_atom_site_aniso_U_33
_atom_site_aniso_U_23
_atom_site_aniso_U_13
_atom_site_aniso_U_12
Pt1 0.03136(7) 0.02732(7) 0.02353(7) 0.00182(5) 0.00147(5) 0.00310(5)
Re1 0.03931(8) 0.02862(7) 0.02732(7) 0.00560(5) 0.00315(5) 0.00417(6)
P1 0.0309(4) 0.0340(4) 0.0259(4) 0.0019(3) 0.0001(3) -0.0007(3)
O11 0.065(2) 0.080(2) 0.074(2) 0.0053(18) 0.0358(18) 0.0216(18)
O12 0.075(2) 0.0365(16) 0.088(3) 0.0170(16) -0.0139(19) -0.0052(15)
O13 0.079(2) 0.0645(19) 0.0402(16) 0.0155(14) -0.0052(15) 0.0185(16)
O14 0.089(3) 0.125(4) 0.114(3) 0.026(3) 0.052(3) 0.054(3)
C11 0.058(2) 0.044(2) 0.040(2) -0.0002(17) 0.0083(18) 0.0061(18)
C12 0.049(2) 0.0349(19) 0.045(2) 0.0074(16) -0.0029(17) 0.0040(16)
C13 0.054(2) 0.0364(18) 0.0349(19) 0.0070(15) 0.0068(16) 0.0055(16)
C14 0.057(3) 0.058(3) 0.055(2) 0.014(2) 0.015(2) 0.023(2)
C21 0.035(2) 0.061(3) 0.053(2) 0.006(2) -0.0068(17) 0.0070(18)
C22 0.054(3) 0.099(4) 0.097(4) 0.025(3) 0.024(3) 0.028(3)
C23 0.049(2) 0.068(3) 0.072(3) 0.018(2) -0.006(2) 0.022(2)
C24 0.070(3) 0.089(4) 0.076(4) -0.002(3) -0.039(3) 0.012(3)
C25 0.045(2) 0.0432(19) 0.0331(18) -0.0067(15) 0.0096(15) -0.0020(16)
C26 0.080(3) 0.064(3) 0.039(2) 0.005(2) 0.023(2) 0.003(2)
C27 0.083(3) 0.068(3) 0.051(3) -0.023(2) 0.014(2) -0.006(3)
C28 0.048(2) 0.068(3) 0.064(3) -0.005(2) 0.018(2) 0.013(2)
C29 0.056(2) 0.039(2) 0.041(2) 0.0041(16) -0.0020(18) -0.0145(17)
C30 0.096(4) 0.065(3) 0.061(3) 0.005(3) -0.016(3) -0.041(3)
C31 0.083(3) 0.040(2) 0.065(3) 0.010(2) 0.016(3) 0.011(2)
C32 0.045(2) 0.080(3) 0.057(3) 0.024(2) 0.004(2) -0.015(2)

loop_
_atom_type_symbol
_atom_type_description
_atom_type_scat_dispersion_real
_atom_type_scat_dispersion_imag
_atom_type_scat_source
C C 0.0033 0.0016 'International Tables Vol C Tables 4.2.6.8 and 6.1.1.4'
H H 0.0000 0.0000 'International Tables Vol C Tables 4.2.6.8 and 6.1.1.4'
O O 0.0106 0.0060 'International Tables Vol C Tables 4.2.6.8 and 6.1.1.4'
P P 0.1023 0.0942 'International Tables Vol C Tables 4.2.6.8 and 6.1.1.4'
Re Re -1.0185 7.2310 'International Tables Vol C Tables 4.2.6.8 and 6.1.1.4'
Pt Pt -1.7033 8.3905 'International Tables Vol C Tables 4.2.6.8 and 6.1.1.4'

loop_
_geom_angle_atom_site_label_1
_geom_angle_atom_site_label_2
_geom_angle_atom_site_label_3
_geom_angle
_geom_angle_site_symmetry_1
_geom_angle_site_symmetry_3
P1 Pt1 Pt1 177.13(2) . 2
P1 Pt1 Re1 118.65(2) . .
Pt1 Pt1 Re1 62.078(6) 2 .
P1 Pt1 Re1 117.41(2) . 2
Pt1 Pt1 Re1 61.785(6) 2 2
Re1 Pt1 Re1 123.863(5) . 2
P1 Pt1 H1 88.0(16) . .
Pt1 Pt1 H1 93.7(16) 2 .
Re1 Pt1 H1 37.2(16) . .
Re1 Pt1 H1 148.7(16) 2 .
P1 Pt1 H2 83.6(12) . .
Pt1 Pt1 H2 94.7(12) 2 .
Re1 Pt1 H2 149.7(12) . .
Re1 Pt1 H2 38.4(12) 2 .
H1 Pt1 H2 172(2) . .
C13 Re1 C12 82.60(15) . .
C13 Re1 C14 91.38(17) . .
C12 Re1 C14 90.21(18) . .
C13 Re1 C11 94.18(17) . .
C12 Re1 C11 95.43(17) . .
C14 Re1 C11 172.55(17) . .
C13 Re1 Pt1 161.72(11) . .
C12 Re1 Pt1 109.55(11) . .
C14 Re1 Pt1 101.91(13) . .
C11 Re1 Pt1 71.62(12) . .
C13 Re1 Pt1 109.20(11) . 2
C12 Re1 Pt1 162.91(12) . 2
C14 Re1 Pt1 101.51(13) . 2
C11 Re1 Pt1 71.95(11) . 2
Pt1 Re1 Pt1 56.137(5) . 2
C13 Re1 H1 167.3(13) . .
C12 Re1 H1 87.1(13) . .
C14 Re1 H1 81.3(13) . .
C11 Re1 H1 94.1(13) . .
Pt1 Re1 H1 30.8(13) . .
Pt1 Re1 H1 82.5(13) 2 .
C21 P1 C29 106.55(19) . .
C21 P1 C25 109.17(19) . .
C29 P1 C25 106.90(18) . .
C21 P1 Pt1 112.42(13) . .
C29 P1 Pt1 113.78(12) . .
C25 P1 Pt1 107.83(11) . .
O11 C11 Re1 176.0(4) . .
O12 C12 Re1 174.8(4) . .
O13 C13 Re1 175.7(3) . .
O14 C14 Re1 178.8(4) . .
C22 C21 C23 105.6(4) . .
C22 C21 C24 108.8(4) . .
C23 C21 C24 106.7(4) . .
C22 C21 P1 109.8(3) . .
C23 C21 P1 110.1(3) . .
C24 C21 P1 115.3(3) . .
C21 C22 H22A 109.5 . .
C21 C22 H22B 109.5 . .
H22A C22 H22B 109.5 . .
C21 C22 H22C 109.5 . .
H22A C22 H22C 109.5 . .
H22B C22 H22C 109.5 . .
C21 C23 H23A 109.5 . .
C21 C23 H23B 109.5 . .
H23A C23 H23B 109.5 . .
C21 C23 H23C 109.5 . .
H23A C23 H23C 109.5 . .
H23B C23 H23C 109.5 . .
C21 C24 H24A 109.5 . .
C21 C24 H24B 109.5 . .
H24A C24 H24B 109.5 . .
C21 C24 H24C 109.5 . .
H24A C24 H24C 109.5 . .
H24B C24 H24C 109.5 . .
C26 C25 C27 107.8(3) . .
C26 C25 C28 105.6(3) . .
C27 C25 C28 108.5(4) . .
C26 C25 P1 110.4(3) . .
C27 C25 P1 116.3(3) . .
C28 C25 P1 107.7(3) . .
C25 C26 H26A 109.5 . .
C25 C26 H26B 109.5 . .
H26A C26 H26B 109.5 . .
C25 C26 H26C 109.5 . .
H26A C26 H26C 109.5 . .
H26B C26 H26C 109.5 . .
C25 C27 H27A 109.5 . .
C25 C27 H27B 109.5 . .
H27A C27 H27B 109.5 . .
C25 C27 H27C 109.5 . .
H27A C27 H27C 109.5 . .
H27B C27 H27C 109.5 . .
C25 C28 H28A 109.5 . .
C25 C28 H28B 109.5 . .
H28A C28 H28B 109.5 . .
C25 C28 H28C 109.5 . .
H28A C28 H28C 109.5 . .
H28B C28 H28C 109.5 . .
C31 C29 C32 107.4(4) . .
C31 C29 C30 108.9(4) . .
C32 C29 C30 105.2(4) . .
C31 C29 P1 107.6(3) . .
C32 C29 P1 111.4(3) . .
C30 C29 P1 116.1(3) . .
C29 C30 H30A 109.5 . .
C29 C30 H30B 109.5 . .
H30A C30 H30B 109.5 . .
C29 C30 H30C 109.5 . .
H30A C30 H30C 109.5 . .
H30B C30 H30C 109.5 . .
C29 C31 H31A 109.5 . .
C29 C31 H31B 109.5 . .
H31A C31 H31B 109.5 . .
C29 C31 H31C 109.5 . .
H31A C31 H31C 109.5 . .
H31B C31 H31C 109.5 . .
C29 C32 H32A 109.5 . .
C29 C32 H32B 109.5 . .
H32A C32 H32B 109.5 . .
C29 C32 H32C 109.5 . .
H32A C32 H32C 109.5 . .
H32B C32 H32C 109.5 . .

loop_
_geom_bond_atom_site_label_1
_geom_bond_atom_site_label_2
_geom_bond_distance
_geom_bond_site_symmetry_2
Pt1 P1 2.3695(8) .
Pt1 Pt1 2.7140(2) 2
Pt1 Re1 2.8801(2) .
Pt1 Re1 2.8879(2) 2
Pt1 H1 1.59(4) .
Pt1 H2 1.69(4) .
Re1 C13 1.928(4) .
Re1 C12 1.938(4) .
Re1 C14 1.960(4) .
Re1 C11 2.017(4) .
Re1 Pt1 2.8879(2) 2
Re1 H1 1.88(4) .
P1 C21 1.909(4) .
P1 C29 1.914(4) .
P1 C25 1.931(4) .
O11 C11 1.132(5) .
O12 C12 1.140(4) .
O13 C13 1.142(4) .
O14 C14 1.137(5) .
C21 C22 1.524(6) .
C21 C23 1.539(6) .
C21 C24 1.558(6) .
C22 H22A 0.9600 .
C22 H22B 0.9600 .
C22 H22C 0.9600 .
C23 H23A 0.9600 .
C23 H23B 0.9600 .
C23 H23C 0.9600 .
C24 H24A 0.9600 .
C24 H24B 0.9600 .
C24 H24C 0.9600 .
C25 C26 1.524(6) .
C25 C27 1.533(5) .
C25 C28 1.541(6) .
C26 H26A 0.9600 .
C26 H26B 0.9600 .
C26 H26C 0.9600 .
C27 H27A 0.9600 .
C27 H27B 0.9600 .
C27 H27C 0.9600 .
C28 H28A 0.9600 .
C28 H28B 0.9600 .
C28 H28C 0.9600 .
C29 C31 1.527(6) .
C29 C32 1.543(6) .
C29 C30 1.556(5) .
C30 H30A 0.9600 .
C30 H30B 0.9600 .
C30 H30C 0.9600 .
C31 H31A 0.9600 .
C31 H31B 0.9600 .
C31 H31C 0.9600 .
C32 H32A 0.9600 .
C32 H32B 0.9600 .
C32 H32C 0.9600 .
